data_4020219
loop_
_publ_author_name
'Shunji Ito'
'Mariko Ando'
'Akiko Nomura'
'Noboru Morita'
'Chizuko Kabuto'
'Hidetomo Mukai'
'Kazuchika Ohta'
'Jun Kawakami'
'Atsushi Yoshizawa'
'Akio Tajiri'

_journal_name_full 'Journal of Organic Chemistry'
_journal_page_first 3939
_journal_page_last 3949
_journal_paper_doi 10.1021/jo0500986
_journal_volume 70
_journal_year 2005
_chemical_formula_moiety 'C35 H37 Co Si2 '
_chemical_formula_sum 'C35 H37 Co Si2'
_chemical_formula_weight 572.78
_space_group_IT_number 14
_symmetry_cell_setting monoclinic
_symmetry_space_group_name_Hall '-P 2yn'
_symmetry_space_group_name_H-M 'P 1 21/n 1'
_cell_angle_alpha 90
_cell_angle_beta 99
_cell_angle_gamma 90
_cell_formula_units_Z 4
_cell_length_a 17.2663
_cell_length_b 9.2015
_cell_length_c 21.2939
_cell_measurement_temperature 150.2
_cell_volume 3336.9487
_exptl_crystal_density_diffrn 1.140
_cod_original_sg_symbol_H-M 'P 21/n'
_cod_original_formula_sum 'C35 H37 Co Si2 '
_cod_database_code 4020219

loop_
_symmetry_equiv_pos_as_xyz
x,y,z
1/2-x,1/2+y,1/2-z
-x,-y,-z
1/2+x,1/2-y,1/2+z

loop_
_atom_site_label
_atom_site_type_symbol
_atom_site_fract_x
_atom_site_fract_y
_atom_site_fract_z
_atom_site_U_iso_or_equiv
_atom_site_adp_type
_atom_site_occupancy
_atom_site_calc_flag
_atom_site_refinement_flags
_atom_site_disorder_assembly
_atom_site_disorder_group
Co Co 0.15276(6) 0.3650(1) 0.84181(5) 0.0379(3) Uani 1.00 d . . .
Si(1) Si 0.1171(1) 0.2606(3) 0.9880(1) 0.0446(7) Uani 1.00 d . . .
Si(2) Si 0.0290(1) 0.6499(3) 0.7722(1) 0.0416(6) Uani 1.00 d . . .
C(1) C 0.0960(4) 0.3829(8) 0.9170(3) 0.035(2) Uani 1.00 d . . .
C(2) C 0.1240(4) 0.5217(8) 0.8974(3) 0.035(2) Uani 1.00 d . . .
C(3) C 0.0710(4) 0.5163(8) 0.8358(3) 0.034(2) Uani 1.00 d . . .
C(4) C 0.0416(4) 0.3772(9) 0.8555(3) 0.035(2) Uani 1.00 d . . .
C(5) C -0.0197(4) 0.2780(8) 0.8278(4) 0.037(2) Uani 1.00 d . . .
C(6) C -0.0648(4) 0.1881(9) 0.8610(4) 0.041(2) Uani 1.00 d . . .
C(7) C -0.1178(4) 0.1086(8) 0.8182(4) 0.039(2) Uani 1.00 d . . .
C(8) C -0.1716(5) 0.007(1) 0.8328(5) 0.052(3) Uani 1.00 d . . .
C(9) C -0.2264(5) -0.074(1) 0.7933(6) 0.062(3) Uani 1.00 d . . .
C(10) C -0.2403(6) -0.076(1) 0.7270(6) 0.069(4) Uani 1.00 d . . .
C(11) C -0.2050(6) 0.002(1) 0.6842(5) 0.062(3) Uani 1.00 d . . .
C(12) C -0.1460(6) 0.102(1) 0.6959(4) 0.055(3) Uani 1.00 d . . .
C(13) C -0.1051(4) 0.1517(8) 0.7532(4) 0.041(2) Uani 1.00 d . . .
C(14) C -0.0457(5) 0.2559(9) 0.7625(4) 0.045(2) Uani 1.00 d . . .
C(15) C 0.1796(4) 0.6294(8) 0.9281(3) 0.035(2) Uani 1.00 d . . .
C(16) C 0.1945(4) 0.6593(9) 0.9934(4) 0.041(2) Uani 1.00 d . . .
C(17) C 0.2535(4) 0.7641(8) 1.0059(4) 0.040(2) Uani 1.00 d . . .
C(18) C 0.2854(6) 0.821(1) 1.0642(4) 0.055(3) Uani 1.00 d . . .
C(19) C 0.3441(6) 0.923(1) 1.0801(5) 0.065(3) Uani 1.00 d . . .
C(20) C 0.3874(6) 0.993(1) 1.0406(5) 0.071(4) Uani 1.00 d . . .
C(21) C 0.3823(6) 0.984(1) 0.9749(6) 0.065(4) Uani 1.00 d . . .
C(22) C 0.3333(5) 0.8990(10) 0.9325(4) 0.051(3) Uani 1.00 d . . .
C(23) C 0.2767(4) 0.8012(8) 0.9431(4) 0.039(2) Uani 1.00 d . . .
C(24) C 0.2293(5) 0.7193(10) 0.8994(4) 0.046(3) Uani 1.00 d . . .
C(25) C 0.2216(6) 0.284(1) 1.0279(5) 0.074(3) Uani 1.00 d . . .
C(26) C 0.0489(6) 0.311(1) 1.0441(4) 0.078(4) Uani 1.00 d . . .
C(27) C 0.1019(5) 0.0645(10) 0.9652(5) 0.061(3) Uani 1.00 d . . .
C(28) C -0.0802(5) 0.643(1) 0.7648(4) 0.060(3) Uani 1.00 d . . .
C(29) C 0.0567(6) 0.605(1) 0.6931(4) 0.067(3) Uani 1.00 d . . .
C(30) C 0.0629(6) 0.838(1) 0.7943(5) 0.078(3) Uani 1.00 d . . .
C(31) C 0.216(1) 0.181(2) 0.840(1) 0.041(4) Uiso 0.50 d P . .
C(32) C 0.265(1) 0.288(4) 0.853(1) 0.069(7) Uiso 0.50 d P . .
C(33) C 0.257(1) 0.384(2) 0.809(1) 0.050(5) Uiso 0.50 d P . .
C(34) C 0.201(2) 0.330(4) 0.762(1) 0.070(7) Uiso 0.50 d P . .
C(35) C 0.174(1) 0.210(3) 0.778(1) 0.053(5) Uiso 0.50 d P . .
C(36) C 0.252(1) 0.235(3) 0.8622(9) 0.042(5) Uiso 0.50 d P . .
C(37) C 0.272(1) 0.368(2) 0.837(1) 0.041(4) Uiso 0.50 d P . .
C(38) C 0.225(1) 0.388(2) 0.7739(9) 0.028(4) Uiso 0.50 d P . .
C(39) C 0.171(1) 0.273(3) 0.7570(9) 0.045(5) Uiso 0.50 d P . .
C(40) C 0.187(1) 0.169(2) 0.811(1) 0.037(4) Uiso 0.50 d P . .
H(1) H -0.055(5) 0.177(9) 0.904(4) 0.06(2) Uiso 1.00 calc . . .
H(2) H -0.170(4) -0.021(8) 0.874(4) 0.05(2) Uiso 1.00 calc . . .
H(3) H -0.260(5) -0.14(1) 0.816(4) 0.09(2) Uiso 1.00 calc . . .
H(4) H -0.284(5) -0.13(1) 0.708(4) 0.08(2) Uiso 1.00 calc . . .
H(5) H -0.222(5) -0.01(1) 0.648(4) 0.06(2) Uiso 1.00 calc . . .
H(6) H -0.138(5) 0.149(9) 0.668(4) 0.05(2) Uiso 1.00 calc . . .
H(7) H -0.032(3) 0.299(7) 0.730(3) 0.02(1) Uiso 1.00 calc . . .
H(8) H 0.166(4) 0.598(8) 1.027(3) 0.05(2) Uiso 1.00 calc . . .
H(9) H 0.270(5) 0.789(9) 1.095(4) 0.05(2) Uiso 1.00 calc . . .
H(10) H 0.351(4) 0.930(9) 1.125(4) 0.05(2) Uiso 1.00 calc . . .
H(11) H 0.431(5) 1.069(9) 1.057(4) 0.06(2) Uiso 1.00 calc . . .
H(12) H 0.411(5) 1.043(10) 0.962(4) 0.06(2) Uiso 1.00 calc . . .
H(13) H 0.342(4) 0.900(8) 0.888(4) 0.05(2) Uiso 1.00 calc . . .
H(14) H 0.233(3) 0.717(6) 0.862(3) 0.01(1) Uiso 1.00 calc . . .
H(15) H 0.2297 0.3846 1.0382 0.1454 Uiso 1.00 calc . . .
H(16) H 0.2388 0.2350 1.0669 0.1085 Uiso 1.00 calc . . .
H(17) H 0.2540 0.2500 1.0002 0.1419 Uiso 1.00 calc . . .
H(18) H 0.0656 0.4028 1.0659 0.1124 Uiso 1.00 calc . . .
H(19) H 0.0405 0.2413 1.0813 0.1018 Uiso 1.00 calc . . .
H(20) H -0.0034 0.3268 1.0211 0.1542 Uiso 1.00 calc . . .
H(21) H 0.1171 -0.0131 0.9982 0.1073 Uiso 1.00 calc . . .
H(22) H 0.1288 0.0407 0.9315 0.1368 Uiso 1.00 calc . . .
H(23) H 0.0460 0.0457 0.9515 0.0976 Uiso 1.00 calc . . .
H(24) H -0.0930 0.6720 0.8056 0.0776 Uiso 1.00 calc . . .
H(25) H -0.1020 0.7252 0.7350 0.0782 Uiso 1.00 calc . . .
H(26) H -0.1104 0.5547 0.7495 0.0779 Uiso 1.00 calc . . .
H(27) H 0.0458 0.5057 0.6810 0.0803 Uiso 1.00 calc . . .
H(28) H 0.1094 0.6292 0.6891 0.0897 Uiso 1.00 calc . . .
H(29) H 0.0204 0.6707 0.6582 0.0889 Uiso 1.00 calc . . .
H(30) H 0.0247 0.9073 0.7641 0.0608 Uiso 1.00 calc . . .
H(31) H 0.1087 0.8648 0.7947 0.0754 Uiso 1.00 calc . . .
H(32) H 0.0706 0.8641 0.8426 0.1011 Uiso 1.00 calc . . .
H(33) H 0.2128 0.1027 0.8688 0.0492 Uiso 0.50 calc P . .
H(34) H 0.3046 0.3049 0.8898 0.0874 Uiso 0.50 calc P . .
H(35) H 0.2831 0.4746 0.8076 0.0618 Uiso 0.50 calc P . .
H(36) H 0.1859 0.3815 0.7229 0.0811 Uiso 0.50 calc P . .
H(37) H 0.1353 0.1478 0.7549 0.0628 Uiso 0.50 calc P . .
H(38) H 0.2758 0.1991 0.9015 0.0453 Uiso 0.50 calc P . .
H(39) H 0.3094 0.4374 0.8571 0.0499 Uiso 0.50 calc P . .
H(40) H 0.2301 0.4706 0.7474 0.0364 Uiso 0.50 calc P . .
H(41) H 0.1351 0.2627 0.7201 0.0489 Uiso 0.50 calc P . .
H(42) H 0.1635 0.0764 0.8154 0.0439 Uiso 0.50 calc P . .

loop_
_atom_site_aniso_label
_atom_site_aniso_U_11
_atom_site_aniso_U_22
_atom_site_aniso_U_33
_atom_site_aniso_U_12
_atom_site_aniso_U_13
_atom_site_aniso_U_23
Co 0.0369(5) 0.0385(6) 0.0404(6) -0.0006(5) 0.0125(4) -0.0033(6)
Si(1) 0.048(1) 0.048(1) 0.038(1) 0.002(1) 0.006(1) 0.004(1)
Si(2) 0.043(1) 0.042(1) 0.039(1) 0.000(1) 0.0042(9) 0.004(1)
C(1) 0.027(4) 0.045(5) 0.036(4) -0.002(3) 0.011(3) -0.001(4)
C(2) 0.031(4) 0.042(4) 0.032(4) 0.001(3) 0.006(3) -0.006(3)
C(3) 0.034(4) 0.034(4) 0.035(4) -0.004(3) 0.007(3) -0.003(3)
C(4) 0.030(4) 0.047(5) 0.028(4) 0.002(4) 0.006(3) 0.000(4)
C(5) 0.033(4) 0.036(4) 0.042(5) -0.003(3) 0.007(3) 0.000(4)
C(6) 0.035(4) 0.052(5) 0.036(5) -0.006(4) 0.002(4) 0.001(4)
C(7) 0.033(4) 0.033(4) 0.052(5) 0.003(3) 0.009(4) 0.000(4)
C(8) 0.045(5) 0.054(6) 0.056(6) -0.009(4) 0.009(4) 0.003(5)
C(9) 0.042(5) 0.058(6) 0.085(8) -0.011(5) 0.009(5) -0.002(6)
C(10) 0.047(6) 0.048(6) 0.107(10) -0.011(5) -0.007(6) -0.014(6)
C(11) 0.060(6) 0.063(6) 0.056(7) -0.017(5) -0.016(5) -0.010(6)
C(12) 0.063(6) 0.056(6) 0.042(6) -0.005(5) -0.003(5) 0.000(5)
C(13) 0.041(4) 0.034(4) 0.046(5) 0.002(4) 0.004(3) -0.001(4)
C(14) 0.054(5) 0.050(5) 0.033(5) -0.011(4) 0.010(4) 0.006(4)
C(15) 0.032(4) 0.032(4) 0.038(4) 0.004(4) 0.001(3) -0.001(4)
C(16) 0.046(5) 0.041(5) 0.037(4) -0.004(4) 0.007(3) -0.001(4)
C(17) 0.039(4) 0.037(4) 0.040(5) 0.004(4) -0.003(3) 0.000(4)
C(18) 0.066(6) 0.057(6) 0.040(6) -0.004(5) 0.004(5) -0.001(4)
C(19) 0.075(7) 0.067(7) 0.047(6) -0.009(6) -0.012(5) -0.010(5)
C(20) 0.064(7) 0.064(7) 0.073(8) -0.012(6) -0.022(6) -0.006(6)
C(21) 0.049(6) 0.060(7) 0.085(9) -0.016(5) 0.007(5) 0.004(6)
C(22) 0.045(5) 0.053(6) 0.053(6) -0.010(4) 0.005(4) 0.002(4)
C(23) 0.037(4) 0.037(4) 0.042(5) 0.000(3) 0.003(4) 0.000(4)
C(24) 0.055(5) 0.060(6) 0.025(5) -0.007(4) 0.013(4) -0.004(4)
C(25) 0.063(6) 0.081(7) 0.068(7) -0.001(6) -0.017(5) 0.004(6)
C(26) 0.092(8) 0.108(9) 0.044(6) 0.021(7) 0.037(5) 0.012(6)
C(27) 0.062(6) 0.048(5) 0.072(7) 0.008(5) 0.007(5) 0.010(5)
C(28) 0.041(5) 0.079(7) 0.056(6) 0.004(5) 0.002(4) -0.004(6)
C(29) 0.077(6) 0.079(7) 0.048(5) 0.007(6) 0.017(5) 0.011(5)
C(30) 0.074(7) 0.051(6) 0.097(8) -0.014(5) -0.024(6) 0.009(6)

loop_
_geom_bond_atom_site_label_1
_geom_bond_atom_site_label_2
_geom_bond_distance
_geom_bond_site_symmetry_1
_geom_bond_site_symmetry_2
_geom_bond_publ_flag
Co C(1) 2.017(8) . . yes
Co C(2) 1.980(8) . . yes
Co C(3) 1.972(7) . . yes
Co C(4) 1.991(7) . . yes
Co C(31) 2.02(2) . . yes
Co C(32) 2.05(3) . . yes
Co C(33) 2.04(3) . . yes
Co C(34) 2.03(3) . . yes
Co C(35) 2.05(3) . . yes
Co C(36) 2.08(2) . . yes
Co C(37) 2.08(2) . . yes
Co C(38) 2.07(2) . . yes
Co C(39) 2.07(2) . . yes
Co C(40) 2.05(2) . . yes
Si(1) C(1) 1.871(8) . . yes
Si(1) C(25) 1.876(10) . . yes
Si(1) C(26) 1.87(1) . . yes
Si(1) C(27) 1.876(9) . . yes
Si(2) C(3) 1.884(7) . . yes
Si(2) C(28) 1.867(8) . . yes
Si(2) C(29) 1.869(10) . . yes
Si(2) C(30) 1.862(10) . . yes
C(1) C(2) 1.45(1) . . yes
C(1) C(4) 1.481(9) . . yes
C(2) C(3) 1.471(9) . . yes
C(2) C(15) 1.458(10) . . yes
C(3) C(4) 1.46(1) . . yes
C(4) C(5) 1.448(10) . . yes
C(5) C(6) 1.40(1) . . yes
C(5) C(14) 1.41(1) . . yes
C(6) C(7) 1.39(1) . . yes
C(7) C(8) 1.39(1) . . yes
C(7) C(13) 1.49(1) . . yes
C(8) C(9) 1.38(1) . . yes
C(9) C(10) 1.39(2) . . yes
C(10) C(11) 1.38(2) . . yes
C(11) C(12) 1.36(1) . . yes
C(12) C(13) 1.38(1) . . yes
C(13) C(14) 1.39(1) . . yes
C(15) C(16) 1.40(1) . . yes
C(15) C(24) 1.40(1) . . yes
C(16) C(17) 1.40(1) . . yes
C(17) C(18) 1.38(1) . . yes
C(17) C(23) 1.50(1) . . yes
C(18) C(19) 1.38(1) . . yes
C(19) C(20) 1.38(2) . . yes
C(20) C(21) 1.39(2) . . yes
C(21) C(22) 1.37(1) . . yes
C(22) C(23) 1.38(1) . . yes
C(23) C(24) 1.36(1) . . yes
C(31) C(32) 1.30(4) . . yes
C(31) C(35) 1.43(3) . . yes
C(32) C(33) 1.29(4) . . yes
C(33) C(34) 1.35(4) . . yes
C(34) C(35) 1.27(4) . . yes
C(36) C(37) 1.40(3) . . yes
C(36) C(40) 1.56(3) . . yes
C(37) C(38) 1.47(3) . . yes
C(38) C(39) 1.42(3) . . yes
C(39) C(40) 1.48(3) . . yes
C(6) H(1) 0.907 . . no
C(8) H(2) 0.910 . . no
C(9) H(3) 1.037 . . no
C(10) H(4) 0.929 . . no
C(11) H(5) 0.792 . . no
C(12) H(6) 0.765 . . no
C(14) H(7) 0.876 . . no
C(16) H(8) 1.093 . . no
C(18) H(9) 0.809 . . no
C(19) H(10) 0.940 . . no
C(20) H(11) 1.039 . . no
C(21) H(12) 0.817 . . no
C(22) H(13) 0.980 . . no
C(24) H(14) 0.815 . . no
C(25) H(15) 0.953 . . no
C(25) H(16) 0.949 . . no
C(25) H(17) 0.932 . . no
C(26) H(18) 0.987 . . no
C(26) H(19) 1.046 . . no
C(26) H(20) 0.965 . . no
C(27) H(21) 1.006 . . no
C(27) H(22) 0.943 . . no
C(27) H(23) 0.978 . . no
C(28) H(24) 0.968 . . no
C(28) H(25) 1.016 . . no
C(28) H(26) 0.994 . . no
C(29) H(27) 0.962 . . no
C(29) H(28) 0.953 . . no
C(29) H(29) 1.075 . . no
C(30) H(30) 1.056 . . no
C(30) H(31) 0.828 . . no
C(30) H(32) 1.043 . . no
C(31) H(33) 0.956 . . no
C(32) H(34) 0.955 . . no
C(33) H(35) 0.955 . . no
C(34) H(36) 0.963 . . no
C(35) H(37) 0.952 . . no
C(36) H(38) 0.928 . . no
C(37) H(39) 0.953 . . no
C(38) H(40) 0.959 . . no
C(39) H(41) 0.924 . . no
C(40) H(42) 0.954 . . no
